data_7129538
loop_
_publ_author_name
'He, Jiao'
'Deng, Cheng-Long'
'Sun, Cun-Fa'
'Zhang, Xiao-Xiao'
'Cui, Ying'
'Wu, Sheng-Hui'
'Luo, Geng-Geng'

_publ_section_title
;
 Controllable spontaneous resolution in ultrasmall Cu-Ag bimetallic
 cluster ion pairs from achiral components.
;
_journal_issue 10
_journal_name_full 'Chemical communications (Cambridge, England)'
_journal_page_first 1577
_journal_page_last 1580
_journal_paper_doi 10.1039/d1cc05135k
_journal_volume 58
_journal_year 2022
_chemical_formula_moiety 'C36 H66 Ag3 Cu2 S6, C H2 Cl2, C24 H20 P'
_chemical_formula_sum 'C61 H88 Ag3 Cl2 Cu2 P S6'
_chemical_formula_weight 1566.23
_space_group_crystal_system orthorhombic
_space_group_IT_number 19
_space_group_name_Hall 'P 2ac 2ab'
_space_group_name_H-M_alt 'P 21 21 21'
_atom_sites_solution_hydrogens geom
_atom_sites_solution_primary dual
_audit_creation_date 2021-12-11
_audit_creation_method
;
Olex2 1.3
(compiled 2020.11.12 svn.r5f609507 for OlexSys, GUI svn.r6408)
;
_audit_update_record
;
2021-12-18 deposited with the CCDC.	2021-12-30 downloaded from the CCDC.
;
_cell_angle_alpha 90
_cell_angle_beta 90
_cell_angle_gamma 90
_cell_formula_units_Z 4
_cell_length_a 13.7242(3)
_cell_length_b 20.2084(6)
_cell_length_c 26.4773(9)
_cell_measurement_reflns_used 5826
_cell_measurement_temperature 190.00(10)
_cell_measurement_theta_max 28.6300
_cell_measurement_theta_min 2.3630
_cell_volume 7343.3(4)
_computing_cell_refinement 'CrysAlisPro 1.171.39.7e (Rigaku OD, 2015)'
_computing_data_collection 'CrysAlisPro 1.171.39.7e (Rigaku OD, 2015)'
_computing_data_reduction 'CrysAlisPro 1.171.39.7e (Rigaku OD, 2015)'
_computing_molecular_graphics 'Olex2 1.3 (Dolomanov et al., 2009)'
_computing_publication_material 'Olex2 1.3 (Dolomanov et al., 2009)'
_computing_structure_refinement 'SHELXL 2018/3 (Sheldrick, 2015)'
_computing_structure_solution 'SHELXT 2018/2 (Sheldrick, 2018)'
_diffrn_ambient_environment N~2~
_diffrn_ambient_temperature 190.00(10)
_diffrn_detector 'CCD plate'
_diffrn_detector_area_resol_mean 16.1213
_diffrn_detector_type Eos
_diffrn_measured_fraction_theta_full 0.999
_diffrn_measured_fraction_theta_max 0.862
_diffrn_measurement_details
;
List of Runs (angles in degrees, time in seconds):

  # Type    Start    End  Width  t~exp~   \w     \q     \k     \f   Frames
#--------------------------------------------------------------------------
  1  \w     -1.00  75.00   0.50    5.00    --   15.49  19.00  60.00  152
  2  \w    -14.00  13.00   0.50    5.00    --  -16.28 -99.00 -60.00   54
  3  \w    -45.00   1.00   0.50    5.00    --  -16.28 -19.00-180.00   92
  4  \w    -74.00 -48.00   0.50    5.00    --  -16.28 -19.00-180.00   52
;
_diffrn_measurement_device 'four-circle diffractometer'
_diffrn_measurement_device_type 'Xcalibur, Eos, Gemini'
_diffrn_measurement_method '\w scans'
_diffrn_orient_matrix_type 'CrysAlisPro convention (1999,Acta A55,543-557)'
_diffrn_orient_matrix_UB_11 0.0066994000
_diffrn_orient_matrix_UB_12 -0.0327523000
_diffrn_orient_matrix_UB_13 0.0089523000
_diffrn_orient_matrix_UB_21 0.0156037000
_diffrn_orient_matrix_UB_22 0.0126005000
_diffrn_orient_matrix_UB_23 0.0236684000
_diffrn_orient_matrix_UB_31 -0.0488124000
_diffrn_orient_matrix_UB_32 -0.0005019000
_diffrn_orient_matrix_UB_33 0.0087997000
_diffrn_radiation_monochromator graphite
_diffrn_radiation_probe x-ray
_diffrn_radiation_type 'Mo K\a'
_diffrn_radiation_wavelength 0.71073
_diffrn_reflns_av_R_equivalents 0.0393
_diffrn_reflns_av_unetI/netI 0.0793
_diffrn_reflns_Laue_measured_fraction_full 0.999
_diffrn_reflns_Laue_measured_fraction_max 0.862
_diffrn_reflns_limit_h_max 18
_diffrn_reflns_limit_h_min -11
_diffrn_reflns_limit_k_max 26
_diffrn_reflns_limit_k_min -17
_diffrn_reflns_limit_l_max 36
_diffrn_reflns_limit_l_min -28
_diffrn_reflns_number 28701
_diffrn_reflns_point_group_measured_fraction_full 0.952
_diffrn_reflns_point_group_measured_fraction_max 0.790
_diffrn_reflns_theta_full 25.242
_diffrn_reflns_theta_max 29.413
_diffrn_reflns_theta_min 1.952
_diffrn_source 'fine-focus sealed X-ray tube'
_diffrn_source_type 'Enhance (Mo) X-ray Source'
_exptl_absorpt_coefficient_mu 1.653
_exptl_absorpt_correction_T_max 1.00000
_exptl_absorpt_correction_T_min 0.79063
_exptl_absorpt_correction_type multi-scan
_exptl_absorpt_process_details
;
CrysAlisPro 1.171.39.7e (Rigaku Oxford Diffraction, 2015)
Empirical absorption correction using spherical harmonics,
 implemented in SCALE3 ABSPACK scaling algorithm.
;
_exptl_crystal_colour 'clear light yellow'
_exptl_crystal_colour_lustre clear
_exptl_crystal_colour_modifier light
_exptl_crystal_colour_primary yellow
_exptl_crystal_density_diffrn 1.417
_exptl_crystal_description block
_exptl_crystal_F_000 3192
_exptl_crystal_size_max 0.33
_exptl_crystal_size_mid 0.25
_exptl_crystal_size_min 0.2
_refine_diff_density_max 0.690
_refine_diff_density_min -0.660
_refine_diff_density_rms 0.116
_refine_ls_abs_structure_details
;
 Flack x determined using 3795 quotients [(I+)-(I-)]/[(I+)+(I-)]
 (Parsons, Flack and Wagner, Acta Cryst. B69 (2013) 249-259).
;
_refine_ls_abs_structure_Flack -0.009(11)
_refine_ls_extinction_method none
_refine_ls_goodness_of_fit_ref 0.993
_refine_ls_hydrogen_treatment constr
_refine_ls_matrix_type full
_refine_ls_number_parameters 676
_refine_ls_number_reflns 16024
_refine_ls_number_restraints 42
_refine_ls_restrained_S_all 0.999
_refine_ls_R_factor_all 0.0803
_refine_ls_R_factor_gt 0.0532
_refine_ls_shift/su_max 0.001
_refine_ls_shift/su_mean 0.000
_refine_ls_structure_factor_coef Fsqd
_refine_ls_weighting_details 'w=1/[\s^2^(Fo^2^)+(0.0671P)^2^] where P=(Fo^2^+2Fc^2^)/3'
_refine_ls_weighting_scheme calc
_refine_ls_wR_factor_gt 0.1200
_refine_ls_wR_factor_ref 0.1361
_reflns_Friedel_coverage 0.691
_reflns_Friedel_fraction_full 0.896
_reflns_Friedel_fraction_max 0.705
_reflns_number_gt 11702
_reflns_number_total 16024
_reflns_threshold_expression 'I > 2\s(I)'
_cod_data_source_file d1cc05135k2.cif
_cod_data_source_block 2076948
_cod_depositor_comments 'Adding full bibliography for 7129533--7129538.cif.'
_cod_database_code 7129538
_shelx_shelxl_version_number 2018/3
_chemical_oxdiff_formula C63H92Ag3Cu2Cl6PS6
_shelx_space_group_comment
;
The symmetry employed for this shelxl refinement is uniquely defined
by the following loop, which should always be used as a source of
symmetry information in preference to the above space-group names.
They are only intended as comments.
;
_shelx_estimated_absorpt_t_max 0.733
_shelx_estimated_absorpt_t_min 0.611
_reflns_odcompleteness_completeness 99.90
_reflns_odcompleteness_iscentric 1
_reflns_odcompleteness_theta 26.32
_olex2_refinement_description
;
1. Uiso/Uaniso restraints and constraints
Uanis(C12) \\sim Ueq, Uanis(C11) \\sim Ueq, Uanis(C9) \\sim Ueq, Uanis(C8)
\\sim Ueq, Uanis(Cl1) \\sim Ueq, Uanis(C61) \\sim Ueq, Uanis(Cl2) \\sim Ueq:
with sigma of 0.01 and sigma for terminal atoms of 0.02
2.a Ternary CH refined with riding coordinates:
 C1(H1), C7(H7), C13(H13), C19(H19), C25(H25), C31(H31)
2.b Secondary CH2 refined with riding coordinates:
 C2(H2A,H2B), C3(H3A,H3B), C4(H4A,H4B), C5(H5A,H5B), C6(H6A,H6B), C8(H8A,H8B),
 C9(H9A,H9B), C10(H10A,H10B), C11(H11A,H11B), C12(H12A,H12B), C14(H14A,H14B),
 C15(H15A,H15B), C16(H16A,H16B), C17(H17A,H17B), C18(H18A,H18B), C20(H20A,H20B),
  C21(H21A,H21B), C22(H22A,H22B), C23(H23A,H23B), C24(H24A,H24B), C26(H26A,
 H26B), C27(H27A,H27B), C28(H28A,H28B), C29(H29A,H29B), C30(H30A,H30B),
 C32(H32A,H32B), C33(H33A,H33B), C34(H34A,H34B), C35(H35A,H35B), C36(H36A,H36B),
  C61(H61A,H61B)
2.c Aromatic/amide H refined with riding coordinates:
 C38(H38), C39(H39), C40(H40), C41(H41), C42(H42), C44(H44), C45(H45),
 C46(H46), C47(H47), C48(H48), C50(H50), C51(H51), C52(H52), C53(H53), C54(H54),
  C56(H56), C57(H57), C58(H58), C59(H59), C60(H60)
;
_smtbx_masks_void_probe_radius 1.2
_smtbx_masks_void_truncation_radius 1.2
_olex2_date_sample_data_collection 2021-01-07
_olex2_submission_special_instructions 'No special instructions were received'
_oxdiff_exptl_absorpt_empirical_details
;
Empirical correction (ABSPACK) includes:
- Absorption correction using spherical harmonics
- Frame scaling
;
_oxdiff_exptl_absorpt_empirical_full_max 1.164
_oxdiff_exptl_absorpt_empirical_full_min 0.872

loop_
_space_group_symop_operation_xyz
'x, y, z'
'-x+1/2, -y, z+1/2'
'-x, y+1/2, -z+1/2'
'x+1/2, -y+1/2, -z'

loop_
_atom_site_label
_atom_site_type_symbol
_atom_site_fract_x
_atom_site_fract_y
_atom_site_fract_z
_atom_site_U_iso_or_equiv
_atom_site_adp_type
_atom_site_occupancy
_atom_site_site_symmetry_order
_atom_site_calc_flag
_atom_site_refinement_flags_posn
_atom_site_refinement_flags_adp
_atom_site_refinement_flags_occupancy
_atom_site_disorder_assembly
_atom_site_disorder_group
Ag1 Ag 0.37369(5) 0.51754(4) 0.45634(3) 0.0469(2) Uani 1 1 d . . . . .
Ag2 Ag 0.27808(5) 0.40849(3) 0.37761(3) 0.04120(18) Uani 1 1 d . . . . .
Ag3 Ag 0.53087(5) 0.44073(4) 0.37525(3) 0.04198(18) Uani 1 1 d . . . . .
Cu1 Cu 0.42556(7) 0.37283(6) 0.45454(5) 0.0355(3) Uani 1 1 d . . . . .
Cu2 Cu 0.37320(7) 0.53599(5) 0.34810(4) 0.0334(2) Uani 1 1 d . . . . .
S1 S 0.36713(17) 0.43693(13) 0.51880(10) 0.0416(6) Uani 1 1 d . . . . .
S2 S 0.31004(16) 0.30857(12) 0.42012(9) 0.0364(5) Uani 1 1 d . . . . .
S3 S 0.58709(15) 0.37400(12) 0.44232(10) 0.0377(5) Uani 1 1 d . . . . .
S4 S 0.37681(15) 0.61466(11) 0.40840(10) 0.0381(5) Uani 1 1 d . . . . .
S5 S 0.50459(15) 0.50793(12) 0.30420(9) 0.0351(5) Uani 1 1 d . . . . .
S6 S 0.22233(15) 0.49943(12) 0.33075(9) 0.0358(5) Uani 1 1 d . . . . .
C1 C 0.2372(6) 0.4112(6) 0.5256(4) 0.046(2) Uani 1 1 d . . . . .
H1 H 0.223672 0.380976 0.497488 0.056 Uiso 1 1 calc R U . . .
C2 C 0.2270(8) 0.3721(5) 0.5722(4) 0.052(3) Uani 1 1 d . . . . .
H2A H 0.244074 0.399371 0.600949 0.062 Uiso 1 1 calc R U . . .
H2B H 0.271816 0.335010 0.571098 0.062 Uiso 1 1 calc R U . . .
C3 C 0.1238(8) 0.3463(6) 0.5788(5) 0.070(4) Uani 1 1 d . . . . .
H3A H 0.111282 0.312616 0.553491 0.084 Uiso 1 1 calc R U . . .
H3B H 0.118195 0.325614 0.611738 0.084 Uiso 1 1 calc R U . . .
C4 C 0.0506(7) 0.3977(6) 0.5744(5) 0.061(3) Uani 1 1 d . . . . .
H4A H 0.053605 0.425570 0.604236 0.073 Uiso 1 1 calc R U . . .
H4B H -0.013281 0.377259 0.573610 0.073 Uiso 1 1 calc R U . . .
C5 C 0.0623(8) 0.4406(7) 0.5282(5) 0.070(4) Uani 1 1 d . . . . .
H5A H 0.019573 0.478640 0.530914 0.083 Uiso 1 1 calc R U . . .
H5B H 0.043140 0.415644 0.498503 0.083 Uiso 1 1 calc R U . . .
C6 C 0.1665(7) 0.4641(6) 0.5219(5) 0.062(3) Uani 1 1 d . . . . .
H6A H 0.173047 0.485378 0.489244 0.075 Uiso 1 1 calc R U . . .
H6B H 0.180500 0.496904 0.547642 0.075 Uiso 1 1 calc R U . . .
C7 C 0.3630(8) 0.2523(5) 0.3731(4) 0.046(2) Uani 1 1 d . . . . .
H7 H 0.405243 0.221720 0.391688 0.055 Uiso 1 1 calc R U . . .
C8 C 0.4215(9) 0.2802(7) 0.3336(6) 0.079(4) Uani 1 1 d . U . . .
H8A H 0.475175 0.304210 0.348771 0.094 Uiso 1 1 calc R U . . .
H8B H 0.382222 0.311943 0.315057 0.094 Uiso 1 1 calc R U . . .
C9 C 0.4625(10) 0.2306(7) 0.2965(6) 0.084(4) Uani 1 1 d . U . . .
H9A H 0.497020 0.253924 0.269969 0.100 Uiso 1 1 calc R U . . .
H9B H 0.508899 0.202316 0.313793 0.100 Uiso 1 1 calc R U . . .
C10 C 0.3866(8) 0.1898(7) 0.2741(5) 0.066(3) Uani 1 1 d . . . . .
H10A H 0.416313 0.153993 0.255219 0.080 Uiso 1 1 calc R U . . .
H10B H 0.348748 0.216358 0.250681 0.080 Uiso 1 1 calc R U . . .
C11 C 0.3201(15) 0.1616(9) 0.3137(7) 0.124(6) Uani 1 1 d . U . . .
H11A H 0.354739 0.127190 0.331893 0.149 Uiso 1 1 calc R U . . .
H11B H 0.264798 0.141028 0.297074 0.149 Uiso 1 1 calc R U . . .
C12 C 0.2829(11) 0.2117(8) 0.3511(5) 0.092(5) Uani 1 1 d . U . . .
H12A H 0.236592 0.240665 0.334442 0.110 Uiso 1 1 calc R U . . .
H12B H 0.248885 0.188913 0.378121 0.110 Uiso 1 1 calc R U . . .
C13 C 0.6328(6) 0.4322(4) 0.4909(3) 0.034(2) Uani 1 1 d . . . . .
H13 H 0.585253 0.468108 0.494533 0.041 Uiso 1 1 calc R U . . .
C14 C 0.6417(7) 0.3976(5) 0.5407(4) 0.049(3) Uani 1 1 d . . . . .
H14A H 0.685857 0.360380 0.537545 0.059 Uiso 1 1 calc R U . . .
H14B H 0.578483 0.380875 0.550997 0.059 Uiso 1 1 calc R U . . .
C15 C 0.6800(8) 0.4457(6) 0.5803(4) 0.053(3) Uani 1 1 d . . . . .
H15A H 0.632879 0.480939 0.585004 0.064 Uiso 1 1 calc R U . . .
H15B H 0.686867 0.422623 0.612213 0.064 Uiso 1 1 calc R U . . .
C16 C 0.7754(8) 0.4752(6) 0.5663(4) 0.058(3) Uani 1 1 d . . . . .
H16A H 0.824828 0.440969 0.564812 0.069 Uiso 1 1 calc R U . . .
H16B H 0.794880 0.507397 0.591548 0.069 Uiso 1 1 calc R U . . .
C17 C 0.7663(7) 0.5083(6) 0.5157(4) 0.052(3) Uani 1 1 d . . . . .
H17A H 0.722373 0.545710 0.518589 0.063 Uiso 1 1 calc R U . . .
H17B H 0.829573 0.525009 0.505518 0.063 Uiso 1 1 calc R U . . .
C18 C 0.7288(6) 0.4620(5) 0.4758(4) 0.041(2) Uani 1 1 d . . . . .
H18A H 0.775952 0.426988 0.470355 0.049 Uiso 1 1 calc R U . . .
H18B H 0.721077 0.485982 0.444335 0.049 Uiso 1 1 calc R U . . .
C19 C 0.4981(6) 0.6525(5) 0.4165(4) 0.039(2) Uani 1 1 d . . . . .
H19 H 0.496088 0.678847 0.447565 0.047 Uiso 1 1 calc R U . . .
C20 C 0.5790(7) 0.6048(5) 0.4217(4) 0.049(3) Uani 1 1 d . . . . .
H20A H 0.580767 0.576517 0.392138 0.059 Uiso 1 1 calc R U . . .
H20B H 0.567363 0.577028 0.450957 0.059 Uiso 1 1 calc R U . . .
C21 C 0.6795(7) 0.6398(5) 0.4277(5) 0.054(3) Uani 1 1 d . . . . .
H21A H 0.681252 0.664113 0.459278 0.064 Uiso 1 1 calc R U . . .
H21B H 0.731193 0.607140 0.428212 0.064 Uiso 1 1 calc R U . . .
C22 C 0.6945(7) 0.6870(6) 0.3839(5) 0.059(3) Uani 1 1 d . . . . .
H22A H 0.753140 0.712626 0.389785 0.071 Uiso 1 1 calc R U . . .
H22B H 0.704276 0.661448 0.353234 0.071 Uiso 1 1 calc R U . . .
C23 C 0.6122(7) 0.7325(6) 0.3763(6) 0.071(4) Uani 1 1 d . . . . .
H23A H 0.623019 0.757208 0.345414 0.085 Uiso 1 1 calc R U . . .
H23B H 0.611103 0.763929 0.403976 0.085 Uiso 1 1 calc R U . . .
C24 C 0.5149(7) 0.6998(5) 0.3732(4) 0.050(3) Uani 1 1 d . . . . .
H24A H 0.510159 0.675786 0.341542 0.060 Uiso 1 1 calc R U . . .
H24B H 0.464386 0.733378 0.373395 0.060 Uiso 1 1 calc R U . . .
C25 C 0.4687(6) 0.4524(5) 0.2519(4) 0.040(2) Uani 1 1 d . . . . .
H25 H 0.431039 0.415319 0.265511 0.048 Uiso 1 1 calc R U . . .
C26 C 0.5586(8) 0.4260(7) 0.2258(5) 0.076(4) Uani 1 1 d . . . . .
H26A H 0.598900 0.463035 0.215500 0.091 Uiso 1 1 calc R U . . .
H26B H 0.595792 0.400040 0.249900 0.091 Uiso 1 1 calc R U . . .
C27 C 0.5377(10) 0.3843(7) 0.1808(5) 0.078(4) Uani 1 1 d . . . . .
H27A H 0.598545 0.372572 0.164462 0.094 Uiso 1 1 calc R U . . .
H27B H 0.506334 0.343627 0.191613 0.094 Uiso 1 1 calc R U . . .
C28 C 0.4757(9) 0.4177(7) 0.1450(4) 0.065(3) Uani 1 1 d . . . . .
H28A H 0.456758 0.386473 0.119037 0.078 Uiso 1 1 calc R U . . .
H28B H 0.512986 0.452602 0.128914 0.078 Uiso 1 1 calc R U . . .
C29 C 0.3822(8) 0.4485(6) 0.1682(4) 0.057(3) Uani 1 1 d . . . . .
H29A H 0.350466 0.476429 0.143307 0.068 Uiso 1 1 calc R U . . .
H29B H 0.337159 0.413587 0.177561 0.068 Uiso 1 1 calc R U . . .
C30 C 0.4078(7) 0.4889(6) 0.2140(4) 0.050(3) Uani 1 1 d . . . . .
H30A H 0.442855 0.528083 0.203196 0.060 Uiso 1 1 calc R U . . .
H30B H 0.348121 0.503266 0.230196 0.060 Uiso 1 1 calc R U . . .
C31 C 0.1411(5) 0.5445(4) 0.3728(3) 0.0279(17) Uani 1 1 d . . . . .
H31 H 0.174070 0.549755 0.405346 0.033 Uiso 1 1 calc R U . . .
C32 C 0.0448(5) 0.5080(5) 0.3819(4) 0.044(2) Uani 1 1 d . . . . .
H32A H 0.013982 0.499218 0.349640 0.053 Uiso 1 1 calc R U . . .
H32B H 0.058488 0.465750 0.397789 0.053 Uiso 1 1 calc R U . . .
C33 C -0.0231(6) 0.5452(5) 0.4139(4) 0.048(3) Uani 1 1 d . . . . .
H33A H 0.003560 0.548401 0.447707 0.058 Uiso 1 1 calc R U . . .
H33B H -0.084217 0.521259 0.415986 0.058 Uiso 1 1 calc R U . . .
C34 C -0.0429(7) 0.6147(6) 0.3940(5) 0.056(3) Uani 1 1 d . . . . .
H34A H -0.078415 0.611896 0.362362 0.067 Uiso 1 1 calc R U . . .
H34B H -0.082772 0.638715 0.417995 0.067 Uiso 1 1 calc R U . . .
C35 C 0.0523(6) 0.6514(5) 0.3856(5) 0.052(3) Uani 1 1 d . . . . .
H35A H 0.038804 0.694141 0.370486 0.062 Uiso 1 1 calc R U . . .
H35B H 0.083698 0.658979 0.417942 0.062 Uiso 1 1 calc R U . . .
C36 C 0.1198(7) 0.6129(5) 0.3518(4) 0.045(2) Uani 1 1 d . . . . .
H36A H 0.180484 0.636976 0.348082 0.054 Uiso 1 1 calc R U . . .
H36B H 0.090524 0.608582 0.318652 0.054 Uiso 1 1 calc R U . . .
Cl1 Cl 0.5210(3) 0.3705(2) 0.6742(2) 0.1255(18) Uani 1 1 d . U . . .
Cl2 Cl 0.3920(3) 0.4764(3) 0.7001(2) 0.1279(19) Uani 1 1 d . U . . .
C61 C 0.4531(12) 0.4428(10) 0.6556(7) 0.116(6) Uani 1 1 d . U . . .
H61A H 0.498218 0.475281 0.642122 0.139 Uiso 1 1 calc R U . . .
H61B H 0.408683 0.430629 0.628706 0.139 Uiso 1 1 calc R U . . .
P1 P -0.10427(15) 0.32295(12) 0.30380(9) 0.0311(5) Uani 1 1 d . . . . .
C37 C -0.1933(6) 0.2660(4) 0.2808(3) 0.032(2) Uani 1 1 d . . . . .
C38 C -0.2073(7) 0.2058(5) 0.3035(4) 0.050(3) Uani 1 1 d . . . . .
H38 H -0.173076 0.195363 0.332715 0.059 Uiso 1 1 calc R U . . .
C39 C -0.2736(8) 0.1593(6) 0.2828(5) 0.061(3) Uani 1 1 d . . . . .
H39 H -0.286383 0.119615 0.299320 0.074 Uiso 1 1 calc R U . . .
C40 C -0.3188(7) 0.1740(6) 0.2375(4) 0.050(3) Uani 1 1 d . . . . .
H40 H -0.359897 0.143230 0.222367 0.061 Uiso 1 1 calc R U . . .
C41 C -0.3032(8) 0.2335(6) 0.2151(5) 0.062(3) Uani 1 1 d . . . . .
H41 H -0.334510 0.243335 0.184831 0.074 Uiso 1 1 calc R U . . .
C42 C -0.2409(7) 0.2800(6) 0.2368(4) 0.055(3) Uani 1 1 d . . . . .
H42 H -0.231822 0.320788 0.221207 0.066 Uiso 1 1 calc R U . . .
C43 C -0.0815(6) 0.3052(4) 0.3695(3) 0.0283(18) Uani 1 1 d . . . . .
C44 C 0.0137(6) 0.2955(4) 0.3872(4) 0.035(2) Uani 1 1 d . . . . .
H44 H 0.066296 0.299481 0.365243 0.042 Uiso 1 1 calc R U . . .
C45 C 0.0287(8) 0.2805(5) 0.4358(4) 0.050(3) Uani 1 1 d . . . . .
H45 H 0.091819 0.273783 0.447519 0.060 Uiso 1 1 calc R U . . .
C46 C -0.0512(7) 0.2747(5) 0.4699(4) 0.048(3) Uani 1 1 d . . . . .
H46 H -0.040032 0.264793 0.503693 0.058 Uiso 1 1 calc R U . . .
C47 C -0.1438(7) 0.2835(5) 0.4530(4) 0.042(2) Uani 1 1 d . . . . .
H47 H -0.195792 0.278263 0.475169 0.050 Uiso 1 1 calc R U . . .
C48 C -0.1613(6) 0.3001(5) 0.4033(4) 0.039(2) Uani 1 1 d . . . . .
H48 H -0.224494 0.307871 0.392064 0.047 Uiso 1 1 calc R U . . .
C49 C -0.1489(6) 0.4060(5) 0.2948(4) 0.037(2) Uani 1 1 d . . . . .
C50 C -0.1973(6) 0.4400(5) 0.3327(4) 0.037(2) Uani 1 1 d . . . . .
H50 H -0.206816 0.420012 0.363943 0.045 Uiso 1 1 calc R U . . .
C51 C -0.2312(6) 0.5028(5) 0.3245(4) 0.044(2) Uani 1 1 d . . . . .
H51 H -0.261453 0.525957 0.350552 0.052 Uiso 1 1 calc R U . . .
C52 C -0.2206(7) 0.5316(5) 0.2781(4) 0.054(3) Uani 1 1 d . . . . .
H52 H -0.247283 0.573071 0.271737 0.064 Uiso 1 1 calc R U . . .
C53 C -0.1699(8) 0.4987(5) 0.2406(5) 0.062(3) Uani 1 1 d . . . . .
H53 H -0.158354 0.520009 0.210059 0.075 Uiso 1 1 calc R U . . .
C54 C -0.1364(8) 0.4358(5) 0.2474(4) 0.051(3) Uani 1 1 d . . . . .
H54 H -0.106052 0.413103 0.221233 0.062 Uiso 1 1 calc R U . . .
C55 C 0.0068(6) 0.3140(4) 0.2676(3) 0.0300(18) Uani 1 1 d . . . . .
C56 C 0.0777(6) 0.3620(5) 0.2723(4) 0.038(2) Uani 1 1 d . . . . .
H56 H 0.067487 0.398359 0.293139 0.046 Uiso 1 1 calc R U . . .
C57 C 0.1641(6) 0.3557(5) 0.2457(4) 0.048(3) Uani 1 1 d . . . . .
H57 H 0.212510 0.387745 0.248286 0.057 Uiso 1 1 calc R U . . .
C58 C 0.1769(7) 0.3016(6) 0.2156(4) 0.053(3) Uani 1 1 d . . . . .
H58 H 0.234833 0.296695 0.197790 0.064 Uiso 1 1 calc R U . . .
C59 C 0.1059(7) 0.2542(6) 0.2111(5) 0.057(3) Uani 1 1 d . . . . .
H59 H 0.115590 0.217998 0.189961 0.068 Uiso 1 1 calc R U . . .
C60 C 0.0193(6) 0.2602(5) 0.2380(4) 0.043(2) Uani 1 1 d . . . . .
H60 H -0.028743 0.227866 0.235718 0.051 Uiso 1 1 calc R U . . .

loop_
_atom_site_aniso_label
_atom_site_aniso_U_11
_atom_site_aniso_U_22
_atom_site_aniso_U_33
_atom_site_aniso_U_23
_atom_site_aniso_U_13
_atom_site_aniso_U_12
Ag1 0.0394(4) 0.0472(4) 0.0540(5) 0.0010(4) 0.0057(4) -0.0092(3)
Ag2 0.0382(3) 0.0342(4) 0.0512(4) -0.0035(4) -0.0035(4) 0.0051(3)
Ag3 0.0406(4) 0.0443(4) 0.0410(4) -0.0010(4) -0.0035(4) -0.0017(3)
Cu1 0.0308(5) 0.0356(6) 0.0400(6) -0.0034(6) -0.0007(5) -0.0041(5)
Cu2 0.0255(5) 0.0341(6) 0.0407(6) -0.0021(5) 0.0008(5) 0.0016(5)
S1 0.0327(11) 0.0502(14) 0.0419(13) -0.0102(12) 0.0000(11) -0.0035(11)
S2 0.0311(10) 0.0346(12) 0.0434(13) -0.0037(11) -0.0005(10) -0.0006(9)
S3 0.0290(10) 0.0373(13) 0.0469(14) -0.0064(12) 0.0016(10) -0.0001(9)
S4 0.0284(10) 0.0345(12) 0.0513(14) -0.0069(11) 0.0028(11) -0.0057(10)
S5 0.0260(10) 0.0365(12) 0.0430(13) -0.0041(11) 0.0031(9) 0.0003(9)
S6 0.0275(10) 0.0385(13) 0.0415(13) -0.0023(11) -0.0017(10) -0.0019(9)
C1 0.034(5) 0.063(7) 0.043(6) 0.002(5) 0.007(4) -0.001(5)
C2 0.051(6) 0.037(5) 0.067(7) 0.007(6) -0.002(6) 0.003(5)
C3 0.064(7) 0.054(7) 0.091(10) 0.023(7) 0.037(7) -0.013(6)
C4 0.043(6) 0.062(7) 0.077(8) 0.013(7) 0.015(6) 0.005(5)
C5 0.045(6) 0.068(8) 0.096(10) 0.037(8) 0.005(6) 0.008(6)
C6 0.043(6) 0.062(7) 0.082(8) 0.045(7) 0.009(6) -0.004(5)
C7 0.072(6) 0.035(5) 0.032(5) -0.019(5) -0.013(5) 0.006(5)
C8 0.061(6) 0.069(7) 0.105(9) -0.026(7) 0.041(7) -0.019(6)
C9 0.070(7) 0.088(8) 0.092(8) -0.031(7) 0.033(7) -0.011(7)
C10 0.057(7) 0.093(10) 0.050(7) -0.008(7) 0.010(6) -0.004(7)
C11 0.154(11) 0.110(10) 0.108(10) -0.046(9) 0.028(9) -0.040(9)
C12 0.102(8) 0.099(9) 0.074(8) -0.031(7) 0.032(7) -0.059(7)
C13 0.031(4) 0.033(5) 0.040(5) -0.002(4) -0.011(4) 0.005(4)
C14 0.043(5) 0.060(7) 0.045(6) -0.007(6) 0.009(5) -0.001(5)
C15 0.067(7) 0.055(7) 0.037(5) 0.003(6) 0.002(5) 0.000(6)
C16 0.060(6) 0.064(7) 0.048(6) -0.005(6) -0.020(6) 0.011(6)
C17 0.037(5) 0.054(6) 0.065(7) -0.003(6) 0.007(5) -0.011(5)
C18 0.034(4) 0.036(5) 0.052(6) 0.003(5) 0.003(5) -0.004(4)
C19 0.030(4) 0.040(5) 0.048(6) -0.009(5) -0.002(4) -0.010(4)
C20 0.041(5) 0.045(6) 0.062(7) 0.013(6) -0.001(5) -0.010(5)
C21 0.040(5) 0.043(6) 0.078(8) 0.004(6) -0.013(5) -0.005(5)
C22 0.029(5) 0.054(6) 0.093(9) 0.008(7) 0.006(6) -0.010(4)
C23 0.038(5) 0.069(8) 0.106(10) 0.045(8) 0.004(7) -0.011(5)
C24 0.036(5) 0.049(6) 0.064(7) 0.028(6) -0.003(5) -0.007(4)
C25 0.030(4) 0.044(6) 0.046(5) -0.002(5) -0.003(4) -0.002(4)
C26 0.058(7) 0.098(11) 0.071(8) -0.029(8) -0.007(6) 0.048(7)
C27 0.091(9) 0.078(9) 0.066(8) -0.032(8) -0.016(8) 0.036(8)
C28 0.071(7) 0.082(9) 0.043(6) -0.007(6) 0.010(6) 0.007(7)
C29 0.050(6) 0.074(8) 0.047(6) 0.001(6) -0.004(5) -0.009(6)
C30 0.043(5) 0.050(6) 0.058(7) -0.005(6) 0.001(5) 0.014(5)
C31 0.020(3) 0.033(4) 0.031(4) -0.002(4) -0.006(4) -0.004(3)
C32 0.021(4) 0.050(6) 0.061(6) 0.001(6) -0.001(4) -0.009(4)
C33 0.027(4) 0.069(7) 0.048(6) 0.005(6) 0.007(5) -0.002(5)
C34 0.039(5) 0.064(7) 0.064(7) -0.002(6) 0.011(5) 0.011(5)
C35 0.036(5) 0.045(6) 0.074(8) 0.001(6) 0.005(5) 0.006(4)
C36 0.032(4) 0.040(5) 0.063(7) 0.013(5) 0.006(5) 0.003(4)
Cl1 0.099(3) 0.087(3) 0.190(5) 0.017(3) 0.026(3) -0.016(2)
Cl2 0.093(3) 0.109(4) 0.182(5) -0.056(4) 0.025(3) -0.003(3)
C61 0.115(10) 0.131(11) 0.101(10) 0.009(9) 0.014(9) -0.028(9)
P1 0.0266(11) 0.0298(12) 0.0370(12) 0.0003(11) 0.0016(10) -0.0008(8)
C37 0.024(4) 0.034(5) 0.038(5) -0.004(4) 0.000(4) 0.001(4)
C38 0.041(5) 0.054(7) 0.054(6) 0.006(6) -0.014(5) -0.009(5)
C39 0.061(7) 0.044(6) 0.079(9) -0.008(6) 0.011(7) -0.016(6)
C40 0.030(5) 0.065(7) 0.056(7) -0.035(6) -0.007(5) 0.001(5)
C41 0.057(7) 0.068(8) 0.061(8) -0.003(7) -0.025(6) -0.002(6)
C42 0.052(6) 0.056(7) 0.057(7) -0.012(6) -0.007(6) 0.009(5)
C43 0.039(4) 0.018(4) 0.028(4) 0.000(4) 0.006(4) -0.006(3)
C44 0.023(4) 0.033(5) 0.049(6) 0.001(4) 0.004(4) -0.003(3)
C45 0.058(6) 0.042(6) 0.051(6) 0.009(5) -0.012(6) -0.003(5)
C46 0.047(6) 0.041(6) 0.056(7) 0.001(5) -0.009(5) -0.001(4)
C47 0.050(6) 0.038(5) 0.037(5) 0.000(5) 0.002(5) -0.016(4)
C48 0.028(4) 0.039(5) 0.050(6) 0.005(5) 0.003(4) -0.001(4)
C49 0.037(5) 0.035(5) 0.039(5) 0.002(5) -0.001(4) 0.002(4)
C50 0.027(4) 0.042(5) 0.043(5) 0.003(5) 0.002(4) -0.006(4)
C51 0.032(4) 0.038(5) 0.061(7) 0.008(5) 0.008(5) 0.005(4)
C52 0.037(5) 0.049(6) 0.076(8) 0.014(6) 0.008(6) 0.009(5)
C53 0.075(7) 0.041(6) 0.070(8) 0.022(6) 0.013(7) 0.012(6)
C54 0.060(6) 0.038(5) 0.055(7) 0.009(5) 0.018(6) 0.006(5)
C55 0.031(4) 0.031(4) 0.028(4) -0.001(4) 0.007(4) -0.002(4)
C56 0.026(4) 0.047(6) 0.042(5) 0.000(5) 0.003(4) -0.006(4)
C57 0.018(4) 0.052(6) 0.072(8) 0.010(6) 0.004(5) -0.014(4)
C58 0.037(5) 0.065(7) 0.058(7) -0.016(6) 0.014(5) -0.003(5)
C59 0.041(6) 0.064(7) 0.066(7) -0.025(7) 0.011(5) 0.002(5)
C60 0.027(5) 0.034(5) 0.067(7) -0.006(5) 0.010(5) -0.007(4)

loop_
_atom_type_symbol
_atom_type_description
_atom_type_scat_dispersion_real
_atom_type_scat_dispersion_imag
_atom_type_scat_source
C C 0.0033 0.0016 'International Tables Vol C Tables 4.2.6.8 and 6.1.1.4'
H H 0.0000 0.0000 'International Tables Vol C Tables 4.2.6.8 and 6.1.1.4'
Ag Ag -0.8971 1.1015 'International Tables Vol C Tables 4.2.6.8 and 6.1.1.4'
Cl Cl 0.1484 0.1585 'International Tables Vol C Tables 4.2.6.8 and 6.1.1.4'
Cu Cu 0.3201 1.2651 'International Tables Vol C Tables 4.2.6.8 and 6.1.1.4'
P P 0.1023 0.0942 'International Tables Vol C Tables 4.2.6.8 and 6.1.1.4'
S S 0.1246 0.1234 'International Tables Vol C Tables 4.2.6.8 and 6.1.1.4'

loop_
_geom_angle_atom_site_label_1
_geom_angle_atom_site_label_2
_geom_angle_atom_site_label_3
_geom_angle
_geom_angle_site_symmetry_1
_geom_angle_site_symmetry_3
_geom_angle_publ_flag
Cu1 Ag1 Ag2 55.68(3) . . ?
Cu2 Ag1 Ag2 57.30(3) . . ?
Cu2 Ag1 Cu1 96.33(4) . . ?
S1 Ag1 Ag2 88.06(7) . . ?
S1 Ag1 Cu1 48.64(7) . . ?
S1 Ag1 Cu2 142.79(7) . . ?
S1 Ag1 S4 167.41(10) . . ?
S4 Ag1 Ag2 102.98(7) . . ?
S4 Ag1 Cu1 143.39(7) . . ?
S4 Ag1 Cu2 49.70(7) . . ?
Cu1 Ag2 Ag1 57.11(3) . . ?
Cu1 Ag2 Cu2 95.22(4) . . ?
Cu2 Ag2 Ag1 54.36(3) . . ?
S2 Ag2 Ag1 101.33(6) . . ?
S2 Ag2 Cu1 48.28(6) . . ?
S2 Ag2 Cu2 141.49(6) . . ?
S6 Ag2 Ag1 86.60(6) . . ?
S6 Ag2 Cu1 141.05(7) . . ?
S6 Ag2 Cu2 47.90(6) . . ?
S6 Ag2 S2 170.46(8) . . ?
Cu1 Ag3 Cu2 96.80(4) . . ?
S3 Ag3 Cu1 49.19(6) . . ?
S3 Ag3 Cu2 141.92(7) . . ?
S5 Ag3 Cu1 141.13(6) . . ?
S5 Ag3 Cu2 47.36(6) . . ?
S5 Ag3 S3 169.66(8) . . ?
Ag2 Cu1 Ag1 67.21(3) . . ?
Ag3 Cu1 Ag1 70.67(3) . . ?
Ag3 Cu1 Ag2 74.15(3) . . ?
S1 Cu1 Ag1 49.77(7) . . ?
S1 Cu1 Ag2 97.73(7) . . ?
S1 Cu1 Ag3 116.54(8) . . ?
S2 Cu1 Ag1 113.68(7) . . ?
S2 Cu1 Ag2 51.54(7) . . ?
S2 Cu1 Ag3 109.43(8) . . ?
S2 Cu1 S1 112.51(9) . . ?
S3 Cu1 Ag1 103.07(8) . . ?
S3 Cu1 Ag2 125.06(8) . . ?
S3 Cu1 Ag3 52.86(7) . . ?
S3 Cu1 S1 116.68(10) . . ?
S3 Cu1 S2 130.30(10) . . ?
Ag1 Cu2 Ag2 68.34(3) . . ?
Ag1 Cu2 Ag3 71.11(3) . . ?
Ag3 Cu2 Ag2 72.42(3) . . ?
S4 Cu2 Ag1 52.30(7) . . ?
S4 Cu2 Ag2 115.60(8) . . ?
S4 Cu2 Ag3 105.58(7) . . ?
S5 Cu2 Ag1 118.99(8) . . ?
S5 Cu2 Ag2 105.74(7) . . ?
S5 Cu2 Ag3 51.10(7) . . ?
S5 Cu2 S4 122.25(9) . . ?
S5 Cu2 S6 123.91(10) . . ?
S6 Cu2 Ag1 99.35(7) . . ?
S6 Cu2 Ag2 50.79(7) . . ?
S6 Cu2 Ag3 120.37(7) . . ?
S6 Cu2 S4 113.40(9) . . ?
Cu1 S1 Ag1 81.59(9) . . ?
C1 S1 Ag1 107.5(3) . . ?
C1 S1 Cu1 104.4(4) . . ?
Cu1 S2 Ag2 80.17(8) . . ?
C7 S2 Ag2 106.3(3) . . ?
C7 S2 Cu1 110.7(3) . . ?
Cu1 S3 Ag3 77.95(8) . . ?
C13 S3 Ag3 105.7(3) . . ?
C13 S3 Cu1 104.0(3) . . ?
Cu2 S4 Ag1 77.99(8) . . ?
C19 S4 Ag1 107.5(3) . . ?
C19 S4 Cu2 113.3(3) . . ?
Cu2 S5 Ag3 81.54(8) . . ?
C25 S5 Ag3 106.9(3) . . ?
C25 S5 Cu2 109.3(3) . . ?
Cu2 S6 Ag2 81.30(8) . . ?
C31 S6 Ag2 105.6(3) . . ?
C31 S6 Cu2 106.0(3) . . ?
S1 C1 H1 106.4 . . ?
C2 C1 S1 108.8(7) . . ?
C2 C1 H1 106.4 . . ?
C6 C1 S1 115.4(8) . . ?
C6 C1 H1 106.4 . . ?
C6 C1 C2 112.9(9) . . ?
C1 C2 H2A 109.3 . . ?
C1 C2 H2B 109.3 . . ?
C1 C2 C3 111.8(9) . . ?
H2A C2 H2B 107.9 . . ?
C3 C2 H2A 109.3 . . ?
C3 C2 H2B 109.3 . . ?
C2 C3 H3A 109.0 . . ?
C2 C3 H3B 109.0 . . ?
H3A C3 H3B 107.8 . . ?
C4 C3 C2 113.0(9) . . ?
C4 C3 H3A 109.0 . . ?
C4 C3 H3B 109.0 . . ?
C3 C4 H4A 108.8 . . ?
C3 C4 H4B 108.8 . . ?
C3 C4 C5 113.7(10) . . ?
H4A C4 H4B 107.7 . . ?
C5 C4 H4A 108.8 . . ?
C5 C4 H4B 108.8 . . ?
C4 C5 H5A 109.3 . . ?
C4 C5 H5B 109.3 . . ?
C4 C5 C6 111.7(9) . . ?
H5A C5 H5B 107.9 . . ?
C6 C5 H5A 109.3 . . ?
C6 C5 H5B 109.3 . . ?
C1 C6 C5 113.2(10) . . ?
C1 C6 H6A 108.9 . . ?
C1 C6 H6B 108.9 . . ?
C5 C6 H6A 108.9 . . ?
C5 C6 H6B 108.9 . . ?
H6A C6 H6B 107.8 . . ?
S2 C7 H7 106.5 . . ?
C8 C7 S2 118.3(8) . . ?
C8 C7 H7 106.5 . . ?
C8 C7 C12 110.1(10) . . ?
C12 C7 S2 108.3(9) . . ?
C12 C7 H7 106.5 . . ?
C7 C8 H8A 108.5 . . ?
C7 C8 H8B 108.5 . . ?
C7 C8 C9 114.9(11) . . ?
H8A C8 H8B 107.5 . . ?
C9 C8 H8A 108.5 . . ?
C9 C8 H8B 108.5 . . ?
C8 C9 H9A 109.2 . . ?
C8 C9 H9B 109.2 . . ?
H9A C9 H9B 107.9 . . ?
C10 C9 C8 111.9(11) . . ?
C10 C9 H9A 109.2 . . ?
C10 C9 H9B 109.2 . . ?
C9 C10 H10A 109.3 . . ?
C9 C10 H10B 109.3 . . ?
C9 C10 C11 111.4(11) . . ?
H10A C10 H10B 108.0 . . ?
C11 C10 H10A 109.3 . . ?
C11 C10 H10B 109.3 . . ?
C10 C11 H11A 108.7 . . ?
C10 C11 H11B 108.7 . . ?
C10 C11 C12 114.1(14) . . ?
H11A C11 H11B 107.6 . . ?
C12 C11 H11A 108.7 . . ?
C12 C11 H11B 108.7 . . ?
C7 C12 C11 112.2(13) . . ?
C7 C12 H12A 109.2 . . ?
C7 C12 H12B 109.2 . . ?
C11 C12 H12A 109.2 . . ?
C11 C12 H12B 109.2 . . ?
H12A C12 H12B 107.9 . . ?
S3 C13 H13 108.2 . . ?
C14 C13 S3 110.0(7) . . ?
C14 C13 H13 108.2 . . ?
C14 C13 C18 110.4(8) . . ?
C18 C13 S3 111.5(7) . . ?
C18 C13 H13 108.2 . . ?
C13 C14 H14A 109.7 . . ?
C13 C14 H14B 109.7 . . ?
C13 C14 C15 109.6(9) . . ?
H14A C14 H14B 108.2 . . ?
C15 C14 H14A 109.7 . . ?
C15 C14 H14B 109.7 . . ?
C14 C15 H15A 109.0 . . ?
C14 C15 H15B 109.0 . . ?
H15A C15 H15B 107.8 . . ?
C16 C15 C14 112.9(9) . . ?
C16 C15 H15A 109.0 . . ?
C16 C15 H15B 109.0 . . ?
C15 C16 H16A 109.9 . . ?
C15 C16 H16B 109.9 . . ?
C15 C16 C17 109.1(9) . . ?
H16A C16 H16B 108.3 . . ?
C17 C16 H16A 109.9 . . ?
C17 C16 H16B 109.9 . . ?
C16 C17 H17A 109.2 . . ?
C16 C17 H17B 109.2 . . ?
H17A C17 H17B 107.9 . . ?
C18 C17 C16 112.3(9) . . ?
C18 C17 H17A 109.2 . . ?
C18 C17 H17B 109.2 . . ?
C13 C18 H18A 109.4 . . ?
C13 C18 H18B 109.4 . . ?
C17 C18 C13 111.3(8) . . ?
C17 C18 H18A 109.4 . . ?
C17 C18 H18B 109.4 . . ?
H18A C18 H18B 108.0 . . ?
S4 C19 H19 107.3 . . ?
C20 C19 S4 114.8(7) . . ?
C20 C19 H19 107.3 . . ?
C20 C19 C24 111.6(8) . . ?
C24 C19 S4 108.1(6) . . ?
C24 C19 H19 107.3 . . ?
C19 C20 H20A 109.2 . . ?
C19 C20 H20B 109.2 . . ?
C19 C20 C21 112.3(8) . . ?
H20A C20 H20B 107.9 . . ?
C21 C20 H20A 109.2 . . ?
C21 C20 H20B 109.2 . . ?
C20 C21 H21A 109.8 . . ?
C20 C21 H21B 109.8 . . ?
H21A C21 H21B 108.3 . . ?
C22 C21 C20 109.2(9) . . ?
C22 C21 H21A 109.8 . . ?
C22 C21 H21B 109.8 . . ?
C21 C22 H22A 109.0 . . ?
C21 C22 H22B 109.0 . . ?
H22A C22 H22B 107.8 . . ?
C23 C22 C21 113.1(9) . . ?
C23 C22 H22A 109.0 . . ?
C23 C22 H22B 109.0 . . ?
C22 C23 H23A 108.6 . . ?
C22 C23 H23B 108.6 . . ?
C22 C23 C24 114.7(10) . . ?
H23A C23 H23B 107.6 . . ?
C24 C23 H23A 108.6 . . ?
C24 C23 H23B 108.6 . . ?
C19 C24 H24A 109.2 . . ?
C19 C24 H24B 109.2 . . ?
C23 C24 C19 112.0(9) . . ?
C23 C24 H24A 109.2 . . ?
C23 C24 H24B 109.2 . . ?
H24A C24 H24B 107.9 . . ?
S5 C25 H25 109.2 . . ?
C26 C25 S5 109.8(7) . . ?
C26 C25 H25 109.2 . . ?
C30 C25 S5 110.6(7) . . ?
C30 C25 H25 109.2 . . ?
C30 C25 C26 108.9(9) . . ?
C25 C26 H26A 108.7 . . ?
C25 C26 H26B 108.7 . . ?
H26A C26 H26B 107.6 . . ?
C27 C26 C25 114.1(10) . . ?
C27 C26 H26A 108.7 . . ?
C27 C26 H26B 108.7 . . ?
C26 C27 H27A 109.2 . . ?
C26 C27 H27B 109.2 . . ?
H27A C27 H27B 107.9 . . ?
C28 C27 C26 112.0(11) . . ?
C28 C27 H27A 109.2 . . ?
C28 C27 H27B 109.2 . . ?
C27 C28 H28A 108.6 . . ?
C27 C28 H28B 108.6 . . ?
C27 C28 C29 114.6(10) . . ?
H28A C28 H28B 107.6 . . ?
C29 C28 H28A 108.6 . . ?
C29 C28 H28B 108.6 . . ?
C28 C29 H29A 109.7 . . ?
C28 C29 H29B 109.7 . . ?
H29A C29 H29B 108.2 . . ?
C30 C29 C28 110.0(9) . . ?
C30 C29 H29A 109.7 . . ?
C30 C29 H29B 109.7 . . ?
C25 C30 C29 113.8(9) . . ?
C25 C30 H30A 108.8 . . ?
C25 C30 H30B 108.8 . . ?
C29 C30 H30A 108.8 . . ?
C29 C30 H30B 108.8 . . ?
H30A C30 H30B 107.7 . . ?
S6 C31 H31 108.1 . . ?
C32 C31 S6 112.6(6) . . ?
C32 C31 H31 108.1 . . ?
C36 C31 S6 110.5(6) . . ?
C36 C31 H31 108.1 . . ?
C36 C31 C32 109.2(7) . . ?
C31 C32 H32A 108.9 . . ?
C31 C32 H32B 108.9 . . ?
H32A C32 H32B 107.8 . . ?
C33 C32 C31 113.1(8) . . ?
C33 C32 H32A 108.9 . . ?
C33 C32 H32B 108.9 . . ?
C32 C33 H33A 109.0 . . ?
C32 C33 H33B 109.0 . . ?
C32 C33 C34 112.7(9) . . ?
H33A C33 H33B 107.8 . . ?
C34 C33 H33A 109.0 . . ?
C34 C33 H33B 109.0 . . ?
C33 C34 H34A 109.6 . . ?
C33 C34 H34B 109.6 . . ?
H34A C34 H34B 108.1 . . ?
C35 C34 C33 110.3(8) . . ?
C35 C34 H34A 109.6 . . ?
C35 C34 H34B 109.6 . . ?
C34 C35 H35A 109.4 . . ?
C34 C35 H35B 109.4 . . ?
H35A C35 H35B 108.0 . . ?
C36 C35 C34 111.3(9) . . ?
C36 C35 H35A 109.4 . . ?
C36 C35 H35B 109.4 . . ?
C31 C36 H36A 109.2 . . ?
C31 C36 H36B 109.2 . . ?
C35 C36 C31 111.9(8) . . ?
C35 C36 H36A 109.2 . . ?
C35 C36 H36B 109.2 . . ?
H36A C36 H36B 107.9 . . ?
Cl1 C61 H61A 108.6 . . ?
Cl1 C61 H61B 108.6 . . ?
Cl2 C61 Cl1 114.5(11) . . ?
Cl2 C61 H61A 108.6 . . ?
Cl2 C61 H61B 108.6 . . ?
H61A C61 H61B 107.6 . . ?
C37 P1 C43 108.7(4) . . ?
C37 P1 C49 108.8(4) . . ?
C37 P1 C55 109.3(4) . . ?
C43 P1 C49 111.8(4) . . ?
C43 P1 C55 110.2(4) . . ?
C49 P1 C55 108.0(4) . . ?
C38 C37 P1 121.2(7) . . ?
C42 C37 P1 119.1(8) . . ?
C42 C37 C38 119.4(9) . . ?
C37 C38 H38 119.7 . . ?
C37 C38 C39 120.6(10) . . ?
C39 C38 H38 119.7 . . ?
C38 C39 H39 120.7 . . ?
C40 C39 C38 118.7(11) . . ?
C40 C39 H39 120.7 . . ?
C39 C40 H40 120.0 . . ?
C41 C40 C39 120.0(10) . . ?
C41 C40 H40 120.0 . . ?
C40 C41 H41 119.6 . . ?
C40 C41 C42 120.9(11) . . ?
C42 C41 H41 119.6 . . ?
C37 C42 C41 120.4(11) . . ?
C37 C42 H42 119.8 . . ?
C41 C42 H42 119.8 . . ?
C44 C43 P1 120.8(6) . . ?
C44 C43 C48 119.9(8) . . ?
C48 C43 P1 119.3(7) . . ?
C43 C44 H44 120.1 . . ?
C45 C44 C43 119.8(9) . . ?
C45 C44 H44 120.1 . . ?
C44 C45 H45 119.7 . . ?
C44 C45 C46 120.6(10) . . ?
C46 C45 H45 119.7 . . ?
C45 C46 H46 120.0 . . ?
C47 C46 C45 120.1(10) . . ?
C47 C46 H46 120.0 . . ?
C46 C47 H47 119.7 . . ?
C46 C47 C48 120.6(9) . . ?
C48 C47 H47 119.7 . . ?
C43 C48 H48 120.5 . . ?
C47 C48 C43 119.0(8) . . ?
C47 C48 H48 120.5 . . ?
C50 C49 P1 121.9(7) . . ?
C50 C49 C54 119.6(9) . . ?
C54 C49 P1 118.4(8) . . ?
C49 C50 H50 119.7 . . ?
C51 C50 C49 120.5(9) . . ?
C51 C50 H50 119.7 . . ?
C50 C51 H51 120.0 . . ?
C52 C51 C50 120.0(10) . . ?
C52 C51 H51 120.0 . . ?
C51 C52 H52 120.2 . . ?
C51 C52 C53 119.7(10) . . ?
C53 C52 H52 120.2 . . ?
C52 C53 H53 119.2 . . ?
C54 C53 C52 121.5(11) . . ?
C54 C53 H53 119.2 . . ?
C49 C54 H54 120.8 . . ?
C53 C54 C49 118.5(11) . . ?
C53 C54 H54 120.8 . . ?
C56 C55 P1 118.5(7) . . ?
C60 C55 P1 119.7(6) . . ?
C60 C55 C56 121.8(8) . . ?
C55 C56 H56 120.2 . . ?
C55 C56 C57 119.6(9) . . ?
C57 C56 H56 120.2 . . ?
C56 C57 H57 120.7 . . ?
C58 C57 C56 118.7(9) . . ?
C58 C57 H57 120.7 . . ?
C57 C58 H58 119.3 . . ?
C57 C58 C59 121.3(9) . . ?
C59 C58 H58 119.3 . . ?
C58 C59 H59 120.0 . . ?
C58 C59 C60 120.1(10) . . ?
C60 C59 H59 120.0 . . ?
C55 C60 C59 118.4(9) . . ?
C55 C60 H60 120.8 . . ?
C59 C60 H60 120.8 . . ?

loop_
_geom_bond_atom_site_label_1
_geom_bond_atom_site_label_2
_geom_bond_distance
_geom_bond_site_symmetry_2
_geom_bond_publ_flag
Ag1 Ag2 3.3048(11) . ?
Ag1 Cu1 3.0100(14) . ?
Ag1 Cu2 2.8899(14) . ?
Ag1 S1 2.323(3) . ?
Ag1 S4 2.338(3) . ?
Ag2 Cu1 2.9606(13) . ?
Ag2 Cu2 2.9922(13) . ?
Ag2 S2 2.353(3) . ?
Ag2 S6 2.346(2) . ?
Ag3 Cu1 2.8947(14) . ?
Ag3 Cu2 2.9841(13) . ?
Ag3 S3 2.360(3) . ?
Ag3 S5 2.348(3) . ?
Cu1 S1 2.284(3) . ?
Cu1 S2 2.243(3) . ?
Cu1 S3 2.240(2) . ?
Cu2 S4 2.253(3) . ?
Cu2 S5 2.219(2) . ?
Cu2 S6 2.246(2) . ?
S1 C1 1.866(9) . ?
S2 C7 1.836(9) . ?
S3 C13 1.852(9) . ?
S4 C19 1.844(8) . ?
S5 C25 1.849(10) . ?
S6 C31 1.818(8) . ?
C1 H1 0.9800 . ?
C1 C2 1.472(14) . ?
C1 C6 1.447(14) . ?
C2 H2A 0.9700 . ?
C2 H2B 0.9700 . ?
C2 C3 1.519(15) . ?
C3 H3A 0.9700 . ?
C3 H3B 0.9700 . ?
C3 C4 1.450(15) . ?
C4 H4A 0.9700 . ?
C4 H4B 0.9700 . ?
C4 C5 1.509(16) . ?
C5 H5A 0.9700 . ?
C5 H5B 0.9700 . ?
C5 C6 1.515(14) . ?
C6 H6A 0.9700 . ?
C6 H6B 0.9700 . ?
C7 H7 0.9800 . ?
C7 C8 1.434(16) . ?
C7 C12 1.491(16) . ?
C8 H8A 0.9700 . ?
C8 H8B 0.9700 . ?
C8 C9 1.512(17) . ?
C9 H9A 0.9700 . ?
C9 H9B 0.9700 . ?
C9 C10 1.455(17) . ?
C10 H10A 0.9700 . ?
C10 H10B 0.9700 . ?
C10 C11 1.50(2) . ?
C11 H11A 0.9700 . ?
C11 H11B 0.9700 . ?
C11 C12 1.51(2) . ?
C12 H12A 0.9700 . ?
C12 H12B 0.9700 . ?
C13 H13 0.9800 . ?
C13 C14 1.498(14) . ?
C13 C18 1.503(12) . ?
C14 H14A 0.9700 . ?
C14 H14B 0.9700 . ?
C14 C15 1.524(15) . ?
C15 H15A 0.9700 . ?
C15 H15B 0.9700 . ?
C15 C16 1.485(15) . ?
C16 H16A 0.9700 . ?
C16 H16B 0.9700 . ?
C16 C17 1.502(14) . ?
C17 H17A 0.9700 . ?
C17 H17B 0.9700 . ?
C17 C18 1.501(13) . ?
C18 H18A 0.9700 . ?
C18 H18B 0.9700 . ?
C19 H19 0.9800 . ?
C19 C20 1.477(13) . ?
C19 C24 1.511(13) . ?
C20 H20A 0.9700 . ?
C20 H20B 0.9700 . ?
C20 C21 1.558(13) . ?
C21 H21A 0.9700 . ?
C21 H21B 0.9700 . ?
C21 C22 1.515(15) . ?
C22 H22A 0.9700 . ?
C22 H22B 0.9700 . ?
C22 C23 1.471(14) . ?
C23 H23A 0.9700 . ?
C23 H23B 0.9700 . ?
C23 C24 1.492(13) . ?
C24 H24A 0.9700 . ?
C24 H24B 0.9700 . ?
C25 H25 0.9800 . ?
C25 C26 1.511(14) . ?
C25 C30 1.499(14) . ?
C26 H26A 0.9700 . ?
C26 H26B 0.9700 . ?
C26 C27 1.488(16) . ?
C27 H27A 0.9700 . ?
C27 H27B 0.9700 . ?
C27 C28 1.442(16) . ?
C28 H28A 0.9700 . ?
C28 H28B 0.9700 . ?
C28 C29 1.552(15) . ?
C29 H29A 0.9700 . ?
C29 H29B 0.9700 . ?
C29 C30 1.504(15) . ?
C30 H30A 0.9700 . ?
C30 H30B 0.9700 . ?
C31 H31 0.9800 . ?
C31 C32 1.533(10) . ?
C31 C36 1.518(12) . ?
C32 H32A 0.9700 . ?
C32 H32B 0.9700 . ?
C32 C33 1.467(13) . ?
C33 H33A 0.9700 . ?
C33 H33B 0.9700 . ?
C33 C34 1.523(15) . ?
C34 H34A 0.9700 . ?
C34 H34B 0.9700 . ?
C34 C35 1.518(13) . ?
C35 H35A 0.9700 . ?
C35 H35B 0.9700 . ?
C35 C36 1.506(14) . ?
C36 H36A 0.9700 . ?
C36 H36B 0.9700 . ?
Cl1 C61 1.801(19) . ?
Cl2 C61 1.597(18) . ?
C61 H61A 0.9700 . ?
C61 H61B 0.9700 . ?
P1 C37 1.786(9) . ?
P1 C43 1.802(9) . ?
P1 C49 1.803(9) . ?
P1 C55 1.809(8) . ?
C37 C38 1.371(13) . ?
C37 C42 1.365(14) . ?
C38 H38 0.9300 . ?
C38 C39 1.418(14) . ?
C39 H39 0.9300 . ?
C39 C40 1.383(16) . ?
C40 H40 0.9300 . ?
C40 C41 1.357(16) . ?
C41 H41 0.9300 . ?
C41 C42 1.395(15) . ?
C42 H42 0.9300 . ?
C43 C44 1.402(12) . ?
C43 C48 1.418(12) . ?
C44 H44 0.9300 . ?
C44 C45 1.339(13) . ?
C45 H45 0.9300 . ?
C45 C46 1.424(15) . ?
C46 H46 0.9300 . ?
C46 C47 1.358(13) . ?
C47 H47 0.9300 . ?
C47 C48 1.381(14) . ?
C48 H48 0.9300 . ?
C49 C50 1.386(13) . ?
C49 C54 1.401(14) . ?
C50 H50 0.9300 . ?
C50 C51 1.369(13) . ?
C51 H51 0.9300 . ?
C51 C52 1.369(14) . ?
C52 H52 0.9300 . ?
C52 C53 1.381(15) . ?
C53 H53 0.9300 . ?
C53 C54 1.365(14) . ?
C54 H54 0.9300 . ?
C55 C56 1.379(12) . ?
C55 C60 1.352(12) . ?
C56 H56 0.9300 . ?
C56 C57 1.386(13) . ?
C57 H57 0.9300 . ?
C57 C58 1.365(15) . ?
C58 H58 0.9300 . ?
C58 C59 1.371(15) . ?
C59 H59 0.9300 . ?
C59 C60 1.390(13) . ?
C60 H60 0.9300 . ?

loop_
_geom_torsion_atom_site_label_1
_geom_torsion_atom_site_label_2
_geom_torsion_atom_site_label_3
_geom_torsion_atom_site_label_4
_geom_torsion
_geom_torsion_site_symmetry_1
_geom_torsion_site_symmetry_2
_geom_torsion_site_symmetry_3
_geom_torsion_site_symmetry_4
_geom_torsion_publ_flag
Ag1 S1 C1 C2 -167.1(7) . . . . ?
Ag1 S1 C1 C6 -39.1(10) . . . . ?
Ag1 S4 C19 C20 34.8(9) . . . . ?
Ag1 S4 C19 C24 160.2(6) . . . . ?
Ag2 S2 C7 C8 32.2(10) . . . . ?
Ag2 S2 C7 C12 -93.8(9) . . . . ?
Ag2 S6 C31 C32 -71.5(6) . . . . ?
Ag2 S6 C31 C36 166.0(5) . . . . ?
Ag3 S3 C13 C14 162.7(6) . . . . ?
Ag3 S3 C13 C18 -74.4(6) . . . . ?
Ag3 S5 C25 C26 -86.0(8) . . . . ?
Ag3 S5 C25 C30 153.8(6) . . . . ?
Cu1 S1 C1 C2 107.3(7) . . . . ?
Cu1 S1 C1 C6 -124.7(9) . . . . ?
Cu1 S2 C7 C8 -53.2(10) . . . . ?
Cu1 S2 C7 C12 -179.2(8) . . . . ?
Cu1 S3 C13 C14 81.6(6) . . . . ?
Cu1 S3 C13 C18 -155.5(6) . . . . ?
Cu2 S4 C19 C20 -49.4(9) . . . . ?
Cu2 S4 C19 C24 76.0(7) . . . . ?
Cu2 S5 C25 C26 -172.8(7) . . . . ?
Cu2 S5 C25 C30 67.0(7) . . . . ?
Cu2 S6 C31 C32 -156.7(6) . . . . ?
Cu2 S6 C31 C36 80.8(6) . . . . ?
S1 C1 C2 C3 -177.0(8) . . . . ?
S1 C1 C6 C5 -179.4(9) . . . . ?
S2 C7 C8 C9 179.9(10) . . . . ?
S2 C7 C12 C11 -177.3(11) . . . . ?
S3 C13 C14 C15 179.5(7) . . . . ?
S3 C13 C18 C17 -179.1(7) . . . . ?
S4 C19 C20 C21 179.2(8) . . . . ?
S4 C19 C24 C23 -179.5(9) . . . . ?
S5 C25 C26 C27 -176.1(10) . . . . ?
S5 C25 C30 C29 175.5(7) . . . . ?
S6 C31 C32 C33 -177.3(7) . . . . ?
S6 C31 C36 C35 179.7(7) . . . . ?
C1 C2 C3 C4 -51.7(15) . . . . ?
C2 C1 C6 C5 -53.5(15) . . . . ?
C2 C3 C4 C5 49.5(16) . . . . ?
C3 C4 C5 C6 -48.1(16) . . . . ?
C4 C5 C6 C1 49.7(16) . . . . ?
C6 C1 C2 C3 53.6(13) . . . . ?
C7 C8 C9 C10 55.0(18) . . . . ?
C8 C7 C12 C11 52.0(17) . . . . ?
C8 C9 C10 C11 -49.3(19) . . . . ?
C9 C10 C11 C12 49(2) . . . . ?
C10 C11 C12 C7 -50(2) . . . . ?
C12 C7 C8 C9 -55.0(16) . . . . ?
C13 C14 C15 C16 -57.5(12) . . . . ?
C14 C13 C18 C17 -56.4(10) . . . . ?
C14 C15 C16 C17 56.0(13) . . . . ?
C15 C16 C17 C18 -55.1(12) . . . . ?
C16 C17 C18 C13 56.2(11) . . . . ?
C18 C13 C14 C15 56.0(10) . . . . ?
C19 C20 C21 C22 -54.9(13) . . . . ?
C20 C19 C24 C23 -52.3(13) . . . . ?
C20 C21 C22 C23 51.7(13) . . . . ?
C21 C22 C23 C24 -51.4(16) . . . . ?
C22 C23 C24 C19 50.3(16) . . . . ?
C24 C19 C20 C21 55.7(12) . . . . ?
C25 C26 C27 C28 53.7(17) . . . . ?
C26 C25 C30 C29 54.8(12) . . . . ?
C26 C27 C28 C29 -50.2(17) . . . . ?
C27 C28 C29 C30 49.4(15) . . . . ?
C28 C29 C30 C25 -51.8(13) . . . . ?
C30 C25 C26 C27 -54.8(15) . . . . ?
C31 C32 C33 C34 54.2(12) . . . . ?
C32 C31 C36 C35 55.3(11) . . . . ?
C32 C33 C34 C35 -53.6(12) . . . . ?
C33 C34 C35 C36 54.6(13) . . . . ?
C34 C35 C36 C31 -57.2(12) . . . . ?
C36 C31 C32 C33 -54.1(11) . . . . ?
P1 C37 C38 C39 -175.7(8) . . . . ?
P1 C37 C42 C41 173.3(9) . . . . ?
P1 C43 C44 C45 -178.0(7) . . . . ?
P1 C43 C48 C47 177.0(7) . . . . ?
P1 C49 C50 C51 -179.3(7) . . . . ?
P1 C49 C54 C53 -179.8(9) . . . . ?
P1 C55 C56 C57 178.8(8) . . . . ?
P1 C55 C60 C59 -179.3(8) . . . . ?
C37 P1 C43 C44 127.7(7) . . . . ?
C37 P1 C43 C48 -51.3(8) . . . . ?
C37 P1 C49 C50 94.9(8) . . . . ?
C37 P1 C49 C54 -83.1(9) . . . . ?
C37 P1 C55 C56 167.0(7) . . . . ?
C37 P1 C55 C60 -14.7(9) . . . . ?
C37 C38 C39 C40 4.3(16) . . . . ?
C38 C37 C42 C41 -0.1(15) . . . . ?
C38 C39 C40 C41 -3.4(16) . . . . ?
C39 C40 C41 C42 0.8(17) . . . . ?
C40 C41 C42 C37 1.0(18) . . . . ?
C42 C37 C38 C39 -2.5(15) . . . . ?
C43 P1 C37 C38 -23.9(9) . . . . ?
C43 P1 C37 C42 162.9(7) . . . . ?
C43 P1 C49 C50 -25.2(9) . . . . ?
C43 P1 C49 C54 156.8(8) . . . . ?
C43 P1 C55 C56 -73.6(8) . . . . ?
C43 P1 C55 C60 104.7(8) . . . . ?
C43 C44 C45 C46 -0.4(15) . . . . ?
C44 C43 C48 C47 -2.0(13) . . . . ?
C44 C45 C46 C47 0.9(15) . . . . ?
C45 C46 C47 C48 -2.0(15) . . . . ?
C46 C47 C48 C43 2.6(14) . . . . ?
C48 C43 C44 C45 1.0(13) . . . . ?
C49 P1 C37 C38 -145.8(8) . . . . ?
C49 P1 C37 C42 41.0(9) . . . . ?
C49 P1 C43 C44 -112.2(7) . . . . ?
C49 P1 C43 C48 68.8(8) . . . . ?
C49 P1 C55 C56 48.8(9) . . . . ?
C49 P1 C55 C60 -133.0(8) . . . . ?
C49 C50 C51 C52 2.4(14) . . . . ?
C50 C49 C54 C53 2.2(15) . . . . ?
C50 C51 C52 C53 -4.3(16) . . . . ?
C51 C52 C53 C54 5.2(18) . . . . ?
C52 C53 C54 C49 -4.1(18) . . . . ?
C54 C49 C50 C51 -1.3(14) . . . . ?
C55 P1 C37 C38 96.4(9) . . . . ?
C55 P1 C37 C42 -76.8(8) . . . . ?
C55 P1 C43 C44 7.9(8) . . . . ?
C55 P1 C43 C48 -171.1(7) . . . . ?
C55 P1 C49 C50 -146.5(7) . . . . ?
C55 P1 C49 C54 35.5(9) . . . . ?
C55 C56 C57 C58 -0.3(15) . . . . ?
C56 C55 C60 C59 -1.1(15) . . . . ?
C56 C57 C58 C59 0.5(17) . . . . ?
C57 C58 C59 C60 -1.0(19) . . . . ?
C58 C59 C60 C55 1.3(17) . . . . ?
C60 C55 C56 C57 0.6(15) . . . . ?

loop_
_smtbx_masks_void_nr
_smtbx_masks_void_average_x
_smtbx_masks_void_average_y
_smtbx_masks_void_average_z
_smtbx_masks_void_volume
_smtbx_masks_void_count_electrons
_smtbx_masks_void_content
1 -0.184 -0.250 0.500 659.0 218.2 ?
2 -0.570 0.250 1.000 659.0 216.9 ?
3 0.088 0.958 0.847 7.1 2.0 ?
4 0.133 0.188 0.666 17.7 0.0 ?
5 0.367 0.812 0.166 17.7 0.0 ?
6 0.413 0.042 0.347 7.1 2.1 ?
7 0.588 0.542 0.153 7.1 2.1 ?
8 0.633 0.312 0.334 17.7 0.0 ?
9 0.867 0.688 0.834 17.7 0.0 ?
10 0.912 0.458 0.653 7.1 2.0 ?
